data_2225967
loop_
_publ_author_name
'Gao, Yu-Hua'
'Wu, De-Ming'

_publ_section_title
;
 4-(4-Pyridyl)pyridinium perchlorate methanol solvate
;
_journal_coeditor_code RZ2430
_journal_issue 5
_journal_name_full 'Acta Crystallographica Section E'
_journal_page_first o1068
_journal_paper_doi 10.1107/S1600536810012985
_journal_volume 66
_journal_year 2010
_chemical_formula_iupac 'C10 H9 N2 + , Cl O4 -, C H4 O'
_chemical_formula_moiety 'C10 H9 N2 + , Cl O4 -, C H4 O'
_chemical_formula_sum 'C11 H13 Cl N2 O5'
_chemical_formula_weight 288.68
_chemical_name_systematic
;
4-(4-Pyridyl)pyridinium perchlorate methanol solvate
;
_space_group_IT_number 14
_symmetry_cell_setting monoclinic
_symmetry_space_group_name_Hall '-P 2ybc'
_symmetry_space_group_name_H-M 'P 1 21/c 1'
_atom_sites_solution_hydrogens geom
_atom_sites_solution_primary direct
_atom_sites_solution_secondary difmap
_audit_creation_method SHELXL97
_cell_angle_alpha 90.00
_cell_angle_beta 92.07(3)
_cell_angle_gamma 90.00
_cell_formula_units_Z 4
_cell_length_a 6.8822(14)
_cell_length_b 15.362(3)
_cell_length_c 12.254(3)
_cell_measurement_reflns_used 1803
_cell_measurement_temperature 293(2)
_cell_measurement_theta_max 27.48
_cell_measurement_theta_min 3.13
_cell_volume 1294.7(5)
_computing_cell_refinement 'CrystalClear (Rigaku, 2005)'
_computing_data_collection 'CrystalClear (Rigaku, 2005)'
_computing_data_reduction 'CrystalClear (Rigaku, 2005)'
_computing_molecular_graphics 'SHELXTL (Sheldrick, 2008)'
_computing_publication_material 'SHELXL97 (Sheldrick, 2008)'
_computing_structure_refinement 'SHELXL97 (Sheldrick, 2008)'
_computing_structure_solution 'SHELXS97 (Sheldrick, 2008)'
_diffrn_ambient_temperature 293(2)
_diffrn_detector_area_resol_mean 13.6612
_diffrn_measured_fraction_theta_full 0.999
_diffrn_measured_fraction_theta_max 0.999
_diffrn_measurement_device_type 'Rigaku SCXmini'
_diffrn_measurement_method \w
_diffrn_radiation_monochromator graphite
_diffrn_radiation_source 'fine-focus sealed tube'
_diffrn_radiation_type MoK\a
_diffrn_radiation_wavelength 0.71073
_diffrn_reflns_av_R_equivalents 0.0673
_diffrn_reflns_av_sigmaI/netI 0.0551
_diffrn_reflns_limit_h_max 8
_diffrn_reflns_limit_h_min -8
_diffrn_reflns_limit_k_max 19
_diffrn_reflns_limit_k_min -19
_diffrn_reflns_limit_l_max 15
_diffrn_reflns_limit_l_min -15
_diffrn_reflns_number 13295
_diffrn_reflns_theta_full 27.48
_diffrn_reflns_theta_max 27.48
_diffrn_reflns_theta_min 3.13
_exptl_absorpt_coefficient_mu 0.313
_exptl_absorpt_correction_T_max 0.81
_exptl_absorpt_correction_T_min 0.62
_exptl_absorpt_correction_type multi-scan
_exptl_absorpt_process_details '(CrystalClear; Rigaku, 2005)'
_exptl_crystal_colour colourless
_exptl_crystal_density_diffrn 1.481
_exptl_crystal_density_method 'not measured'
_exptl_crystal_description block
_exptl_crystal_F_000 600
_exptl_crystal_size_max 0.3
_exptl_crystal_size_mid 0.26
_exptl_crystal_size_min 0.2
_refine_diff_density_max 0.630
_refine_diff_density_min -0.597
_refine_ls_extinction_method none
_refine_ls_goodness_of_fit_ref 1.000
_refine_ls_hydrogen_treatment constr
_refine_ls_matrix_type full
_refine_ls_number_parameters 201
_refine_ls_number_reflns 2956
_refine_ls_number_restraints 88
_refine_ls_restrained_S_all 1.088
_refine_ls_R_factor_all 0.1251
_refine_ls_R_factor_gt 0.0786
_refine_ls_shift/su_max 0.000
_refine_ls_shift/su_mean 0.000
_refine_ls_structure_factor_coef Fsqd
_refine_ls_weighting_details 'calc w = 1/[\s^2^(Fo^2^)+(0.0767P)^2^+2.5927P] where P=(Fo^2^+2Fc^2^)/3'
_refine_ls_weighting_scheme calc
_refine_ls_wR_factor_gt 0.1848
_refine_ls_wR_factor_ref 0.2100
_reflns_number_gt 1803
_reflns_number_total 2956
_reflns_threshold_expression I>2\s(I)
_cod_data_source_file rz2430.cif
_cod_data_source_block I
_cod_original_sg_symbol_H-M 'P 21/c'
_cod_database_code 2225967
_cod_database_fobs_code 2225967

loop_
_symmetry_equiv_pos_as_xyz
'x, y, z'
'-x, y+1/2, -z+1/2'
'-x, -y, -z'
'x, -y-1/2, z-1/2'

loop_
_atom_site_type_symbol
_atom_site_label
_atom_site_fract_x
_atom_site_fract_y
_atom_site_fract_z
_atom_site_U_iso_or_equiv
_atom_site_adp_type
_atom_site_calc_flag
_atom_site_refinement_flags
_atom_site_occupancy
_atom_site_disorder_assembly
_atom_site_disorder_group
C C1 0.7627(6) 0.5390(3) 0.5916(4) 0.0459(11) Uani d . 1 . .
H H1A 0.7704 0.5882 0.6356 0.055 Uiso calc R 1 . .
C C2 0.7575(6) 0.5504(3) 0.4801(3) 0.0395(10) Uani d . 1 . .
H H2A 0.7624 0.6061 0.4505 0.047 Uiso calc R 1 . .
C C3 0.7449(6) 0.4786(3) 0.4128(3) 0.0348(9) Uani d . 1 . .
C C4 0.7326(7) 0.3979(3) 0.4625(4) 0.0464(11) Uani d . 1 . .
H H4A 0.7185 0.3478 0.4205 0.056 Uiso calc R 1 . .
C C5 0.7414(7) 0.3929(3) 0.5742(4) 0.0522(12) Uani d . 1 . .
H H5A 0.7360 0.3380 0.6060 0.063 Uiso calc R 1 . .
C C6 0.6765(7) 0.5634(4) 0.1258(4) 0.0564(13) Uani d . 1 . .
H H6A 0.6278 0.6121 0.0889 0.068 Uiso calc R 1 . .
C C7 0.6747(7) 0.5599(3) 0.2371(4) 0.0469(11) Uani d . 1 . .
H H7A 0.6270 0.6067 0.2763 0.056 Uiso calc R 1 . .
C C8 0.7450(6) 0.4859(3) 0.2922(3) 0.0370(9) Uani d . 1 . .
C C9 0.8198(7) 0.4193(3) 0.2298(4) 0.0494(11) Uani d . 1 . .
H H9A 0.8702 0.3696 0.2637 0.059 Uiso calc R 1 . .
C C10 0.8194(8) 0.4267(4) 0.1186(4) 0.0565(13) Uani d . 1 . .
H H10A 0.8698 0.3820 0.0769 0.068 Uiso calc R 1 . .
C C11 0.1539(10) 0.6691(3) 0.1471(5) 0.0727(17) Uani d . 1 . .
H H11A 0.0837 0.6922 0.0844 0.087 Uiso calc R 1 . .
H H11B 0.2789 0.6967 0.1541 0.087 Uiso calc R 1 . .
H H11C 0.0823 0.6801 0.2114 0.087 Uiso calc R 1 . .
N N1 0.7476(6) 0.4972(3) 0.0702(3) 0.0547(11) Uani d . 1 . .
H H1B 0.7470 0.5003 0.0002 0.066 Uiso calc R 1 . .
N N2 0.7572(5) 0.4616(3) 0.6398(3) 0.0472(9) Uani d . 1 . .
O O5 0.1785(5) 0.5786(2) 0.1341(2) 0.0537(9) Uani d . 1 . .
H H5 0.2107 0.5599 0.2002 0.081 Uiso d R 1 . .
Cl Cl1 0.32539(19) 0.19524(7) 0.64038(10) 0.0531(4) Uani d U 1 . .
O O1 0.3132(6) 0.1030(2) 0.6349(3) 0.0634(9) Uani d U 1 A .
O O2 0.335(2) 0.2182(8) 0.7540(9) 0.0659(15) Uani d PU 0.351(7) A 1
O O3 0.1581(17) 0.2295(7) 0.5822(11) 0.0606(9) Uani d PU 0.351(7) A 1
O O4 0.3801(19) 0.2310(7) 0.5350(9) 0.0601(9) Uani d PU 0.351(7) A 1
O O2' 0.4433(12) 0.2213(4) 0.7329(6) 0.0739(13) Uani d PU 0.649(7) A 2
O O3' 0.1388(10) 0.2337(4) 0.6422(7) 0.0717(12) Uani d PU 0.649(7) A 2
O O4' 0.4702(11) 0.2228(4) 0.5685(6) 0.0732(12) Uani d PU 0.649(7) A 2

loop_
_atom_site_aniso_label
_atom_site_aniso_U_11
_atom_site_aniso_U_22
_atom_site_aniso_U_33
_atom_site_aniso_U_12
_atom_site_aniso_U_13
_atom_site_aniso_U_23
C1 0.046(3) 0.048(3) 0.044(3) 0.001(2) 0.000(2) -0.008(2)
C2 0.042(2) 0.036(2) 0.040(2) 0.0015(18) -0.0002(18) 0.0001(17)
C3 0.032(2) 0.039(2) 0.034(2) 0.0004(17) 0.0020(16) 0.0025(17)
C4 0.062(3) 0.036(2) 0.041(2) -0.005(2) -0.001(2) -0.0002(18)
C5 0.065(3) 0.049(3) 0.042(2) -0.004(2) 0.003(2) 0.009(2)
C6 0.050(3) 0.073(3) 0.046(3) -0.002(3) -0.001(2) 0.018(3)
C7 0.049(3) 0.050(3) 0.042(2) 0.003(2) 0.004(2) 0.008(2)
C8 0.034(2) 0.043(2) 0.033(2) -0.0030(18) 0.0007(17) 0.0013(17)
C9 0.055(3) 0.051(3) 0.042(3) 0.005(2) 0.003(2) -0.005(2)
C10 0.059(3) 0.073(4) 0.038(3) -0.002(3) 0.002(2) -0.011(2)
C11 0.110(5) 0.051(3) 0.056(3) 0.008(3) -0.010(3) -0.003(3)
N1 0.043(2) 0.089(3) 0.0322(19) -0.011(2) -0.0008(17) 0.004(2)
N2 0.047(2) 0.059(2) 0.0356(19) -0.0010(18) 0.0017(16) 0.0006(18)
O5 0.082(2) 0.0453(18) 0.0341(16) 0.0012(16) -0.0031(15) 0.0001(13)
Cl1 0.0674(8) 0.0371(6) 0.0546(7) -0.0098(5) 0.0003(5) -0.0051(5)
O1 0.093(2) 0.0369(12) 0.0603(19) -0.0094(12) 0.0059(17) -0.0059(12)
O2 0.084(3) 0.055(3) 0.0592(16) -0.012(3) 0.000(2) -0.015(2)
O3 0.0715(16) 0.0479(16) 0.0622(17) -0.0064(14) -0.0005(14) -0.0015(16)
O4 0.0722(17) 0.0470(16) 0.0609(15) -0.0095(16) 0.0001(15) 0.0018(14)
O2' 0.084(3) 0.063(2) 0.074(2) -0.014(3) -0.010(2) -0.019(2)
O3' 0.0757(18) 0.062(2) 0.077(3) 0.0039(18) 0.004(2) -0.011(2)
O4' 0.074(2) 0.066(2) 0.080(2) -0.017(2) 0.007(2) 0.012(2)

loop_
_atom_type_symbol
_atom_type_description
_atom_type_scat_dispersion_real
_atom_type_scat_dispersion_imag
_atom_type_scat_source
C C 0.0033 0.0016 'International Tables Vol C Tables 4.2.6.8 and 6.1.1.4'
H H 0.0000 0.0000 'International Tables Vol C Tables 4.2.6.8 and 6.1.1.4'
N N 0.0061 0.0033 'International Tables Vol C Tables 4.2.6.8 and 6.1.1.4'
O O 0.0106 0.0060 'International Tables Vol C Tables 4.2.6.8 and 6.1.1.4'
Cl Cl 0.1484 0.1585 'International Tables Vol C Tables 4.2.6.8 and 6.1.1.4'

loop_
_geom_angle_atom_site_label_1
_geom_angle_atom_site_label_2
_geom_angle_atom_site_label_3
_geom_angle_site_symmetry_1
_geom_angle_site_symmetry_3
_geom_angle
_geom_angle_publ_flag
N2 C1 C2 . . 123.8(4) ?
N2 C1 H1A . . 118.1 ?
C2 C1 H1A . . 118.1 ?
C1 C2 C3 . . 119.3(4) ?
C1 C2 H2A . . 120.3 ?
C3 C2 H2A . . 120.3 ?
C2 C3 C4 . . 117.2(4) ?
C2 C3 C8 . . 122.3(4) ?
C4 C3 C8 . . 120.6(4) ?
C5 C4 C3 . . 119.3(4) ?
C5 C4 H4A . . 120.4 ?
C3 C4 H4A . . 120.4 ?
N2 C5 C4 . . 124.0(4) ?
N2 C5 H5A . . 118.0 ?
C4 C5 H5A . . 118.0 ?
N1 C6 C7 . . 120.0(5) ?
N1 C6 H6A . . 120.0 ?
C7 C6 H6A . . 120.0 ?
C6 C7 C8 . . 119.9(5) ?
C6 C7 H7A . . 120.1 ?
C8 C7 H7A . . 120.1 ?
C9 C8 C7 . . 117.5(4) ?
C9 C8 C3 . . 120.5(4) ?
C7 C8 C3 . . 122.0(4) ?
C10 C9 C8 . . 120.0(5) ?
C10 C9 H9A . . 120.0 ?
C8 C9 H9A . . 120.0 ?
N1 C10 C9 . . 120.1(5) ?
N1 C10 H10A . . 119.9 ?
C9 C10 H10A . . 119.9 ?
O5 C11 H11A . . 109.5 ?
O5 C11 H11B . . 109.5 ?
H11A C11 H11B . . 109.5 ?
O5 C11 H11C . . 109.5 ?
H11A C11 H11C . . 109.5 ?
H11B C11 H11C . . 109.5 ?
C10 N1 C6 . . 122.5(4) ?
C10 N1 H1B . . 118.8 ?
C6 N1 H1B . . 118.8 ?
C1 N2 C5 . . 116.4(4) ?
C11 O5 H5 . . 104.2 ?
O3' Cl1 O4' . . 122.9(5) ?
O3' Cl1 O1 . . 111.4(3) ?
O4' Cl1 O1 . . 108.1(3) ?
O3' Cl1 O2' . . 111.1(4) ?
O4' Cl1 O2' . . 91.0(6) ?
O1 Cl1 O2' . . 110.4(3) ?
O4' Cl1 O3 . . 98.7(7) ?
O1 Cl1 O3 . . 107.3(5) ?
O2' Cl1 O3 . . 135.7(6) ?
O3' Cl1 O2 . . 83.7(6) ?
O4' Cl1 O2 . . 121.4(7) ?
O1 Cl1 O2 . . 106.9(5) ?
O3 Cl1 O2 . . 113.5(7) ?
O3' Cl1 O4 . . 96.9(7) ?
O1 Cl1 O4 . . 110.4(5) ?
O2' Cl1 O4 . . 116.0(7) ?
O3 Cl1 O4 . . 69.6(8) ?
O2 Cl1 O4 . . 139.4(7) ?
Cl1 O3 O4 . . 56.1(6) ?
Cl1 O4 O3 . . 54.3(6) ?

loop_
_geom_bond_atom_site_label_1
_geom_bond_atom_site_label_2
_geom_bond_site_symmetry_2
_geom_bond_distance
_geom_bond_publ_flag
C1 N2 . 1.329(6) ?
C1 C2 . 1.376(6) ?
C1 H1A . 0.9300 ?
C2 C3 . 1.379(6) ?
C2 H2A . 0.9300 ?
C3 C4 . 1.384(6) ?
C3 C8 . 1.481(5) ?
C4 C5 . 1.370(6) ?
C4 H4A . 0.9300 ?
C5 N2 . 1.329(6) ?
C5 H5A . 0.9300 ?
C6 N1 . 1.327(7) ?
C6 C7 . 1.366(7) ?
C6 H6A . 0.9300 ?
C7 C8 . 1.400(6) ?
C7 H7A . 0.9300 ?
C8 C9 . 1.387(6) ?
C9 C10 . 1.368(6) ?
C9 H9A . 0.9300 ?
C10 N1 . 1.322(7) ?
C10 H10A . 0.9300 ?
C11 O5 . 1.411(6) ?
C11 H11A . 0.9600 ?
C11 H11B . 0.9600 ?
C11 H11C . 0.9600 ?
N1 H1B . 0.8600 ?
O5 H5 . 0.8804 ?
Cl1 O3' . 1.415(7) ?
Cl1 O4' . 1.419(6) ?
Cl1 O1 . 1.420(3) ?
Cl1 O2' . 1.428(6) ?
Cl1 O3 . 1.432(12) ?
Cl1 O2 . 1.435(11) ?
Cl1 O4 . 1.465(11) ?
O3 O4 . 1.653(19) ?

loop_
_geom_hbond_atom_site_label_D
_geom_hbond_atom_site_label_H
_geom_hbond_atom_site_label_A
_geom_hbond_site_symmetry_A
_geom_hbond_distance_DH
_geom_hbond_distance_HA
_geom_hbond_distance_DA
_geom_hbond_angle_DHA
O5 H5 N2 3_666 0.88 1.99 2.857(5) 167.1
N1 H1B O5 3_665 0.86 2.12 2.825(5) 138.6
N1 H1B O1 2_655 0.86 2.31 3.010(5) 138.3
